data_4306369
loop_
_publ_author_name
'Patrick L. Feng'
'Changhyun Koo'
'John J. Henderson'
'Motohiro Nakano'
'Stephen Hill'
'Enrique del Barco'
'David N. Hendrickson'

_publ_contact_author_address
;
Department of Chemistry and Biochemistry
University of California-San Diego
La Jolla, CA 92092
USA
;
_publ_contact_author_email dhendrickson@ucsd.edu
_publ_contact_author_name 'David N. Hendrickson'
_publ_section_title
;
Single-Molecule-Magnet Behavior and Spin Changes Affected by Crystal
Packing Effects
;
_journal_name_full 'Inorganic Chemistry'
_journal_page_first 8610
_journal_page_last 8612
_journal_paper_doi 10.1021/ic801208z
_journal_volume 47
_journal_year 2008
_chemical_formula_moiety 'C21 H12 I2 Mn3 N21 O7 Zn2, 3(C8 H20 N)'
_chemical_formula_sum 'C45 H72 I2 Mn3 N24 O7 Zn2'
_chemical_formula_weight 1610.67
_space_group_IT_number 14
_symmetry_cell_setting monoclinic
_symmetry_space_group_name_Hall '-P 2ybc'
_symmetry_space_group_name_H-M 'P 1 21/c 1'
_atom_sites_solution_hydrogens geom
_atom_sites_solution_primary direct
_atom_sites_solution_secondary difmap
_cell_angle_alpha 90.00
_cell_angle_beta 102.521(3)
_cell_angle_gamma 90.00
_cell_formula_units_Z 8
_cell_length_a 18.918(5)
_cell_length_b 48.221(11)
_cell_length_c 14.693(3)
_cell_measurement_reflns_used 23834
_cell_measurement_temperature 100(2)
_cell_measurement_theta_max 25.44
_cell_measurement_theta_min 1.39
_cell_volume 13085(5)
_computing_cell_refinement 'Bruker SMART'
_computing_data_collection 'Bruker SMART'
_computing_data_reduction 'Bruker SAINT'
_computing_molecular_graphics ORTEP32
_computing_publication_material WINGX
_computing_structure_refinement 'SHELXL-97 (Sheldrick, 1997)'
_computing_structure_solution 'SHELXL-97 (Sheldrick, 1997)'
_diffrn_ambient_temperature 100(2)
_diffrn_measured_fraction_theta_full 0.987
_diffrn_measured_fraction_theta_max 0.984
_diffrn_measurement_device_type 'CCD area detector'
_diffrn_measurement_method 'phi and omega scans'
_diffrn_radiation_monochromator graphite
_diffrn_radiation_source 'fine-focus sealed tube'
_diffrn_radiation_type MoK\a
_diffrn_radiation_wavelength 0.71073
_diffrn_reflns_av_R_equivalents 0.1215
_diffrn_reflns_av_sigmaI/netI 0.1087
_diffrn_reflns_limit_h_max 22
_diffrn_reflns_limit_h_min -22
_diffrn_reflns_limit_k_max 58
_diffrn_reflns_limit_k_min -58
_diffrn_reflns_limit_l_max 17
_diffrn_reflns_limit_l_min -11
_diffrn_reflns_number 141515
_diffrn_reflns_theta_full 25.00
_diffrn_reflns_theta_max 25.44
_diffrn_reflns_theta_min 1.39
_exptl_absorpt_coefficient_mu 2.293
_exptl_absorpt_correction_T_max 0.709
_exptl_absorpt_correction_T_min 0.668
_exptl_absorpt_correction_type multi-scan
_exptl_absorpt_process_details SADABS
_exptl_crystal_colour green
_exptl_crystal_density_diffrn 1.635
_exptl_crystal_density_method 'not measured'
_exptl_crystal_description needle
_exptl_crystal_F_000 6456
_exptl_crystal_size_max 0.4
_exptl_crystal_size_mid 0.15
_exptl_crystal_size_min 0.15
_platon_squeeze_details
;
  SQUEEZE (PLATON, A.Spek) was used to treat diffuse solvent
 contributions.  Total electron count found = 99/unit cell.
 Calculated for 1 methanol (the re'xtal solvent)
 = 108/unit cell.  The intensive properties (density, F(000), etc.)
 reflect these contributions.
;
_refine_diff_density_max 1.264
_refine_diff_density_min -2.121
_refine_diff_density_rms 0.157
_refine_ls_extinction_method none
_refine_ls_goodness_of_fit_ref 1.040
_refine_ls_hydrogen_treatment constr
_refine_ls_matrix_type full
_refine_ls_number_parameters 1519
_refine_ls_number_reflns 23834
_refine_ls_number_restraints 0
_refine_ls_restrained_S_all 1.040
_refine_ls_R_factor_all 0.1324
_refine_ls_R_factor_gt 0.0786
_refine_ls_shift/su_max 0.375
_refine_ls_shift/su_mean 0.006
_refine_ls_structure_factor_coef Fsqd
_refine_ls_weighting_details 'calc w=1/[\s^2^(Fo^2^)+(0.0802P)^2^+86.0274P] where P=(Fo^2^+2Fc^2^)/3'
_refine_ls_weighting_scheme calc
_refine_ls_wR_factor_gt 0.1783
_refine_ls_wR_factor_ref 0.1987
_reflns_number_gt 14746
_reflns_number_total 23834
_reflns_threshold_expression >2sigma(I)
_cod_data_source_file ic801208z_si_002_4.cif
_cod_data_source_block 4
_cod_database_code 4306369

loop_
_symmetry_equiv_pos_as_xyz
'x, y, z'
'-x, y+1/2, -z+1/2'
'-x, -y, -z'
'x, -y-1/2, z-1/2'

loop_
_atom_site_label
_atom_site_type_symbol
_atom_site_fract_x
_atom_site_fract_y
_atom_site_fract_z
_atom_site_U_iso_or_equiv
_atom_site_adp_type
_atom_site_occupancy
_atom_site_symmetry_multiplicity
_atom_site_calc_flag
_atom_site_refinement_flags
_atom_site_disorder_assembly
_atom_site_disorder_group
N48 N 0.7170(5) 0.29718(16) 0.0460(6) 0.033(2) Uani 1 1 d . . .
N44 N 0.4416(5) 0.3030(2) 0.6550(7) 0.046(3) Uani 1 1 d . . .
N47 N 0.9820(5) 0.43580(19) 0.1034(8) 0.052(3) Uani 1 1 d . . .
N43 N 0.0921(5) 0.2590(2) 0.6712(7) 0.046(3) Uani 1 1 d . . .
C37 C 0.8041(5) 0.30390(19) 0.7454(7) 0.025(2) Uani 1 1 d . . .
C83 C 0.7013(6) 0.31425(19) 0.1260(7) 0.032(2) Uani 1 1 d . . .
H83A H 0.6712 0.3034 0.1583 0.039 Uiso 1 1 calc R . .
H83B H 0.7466 0.3180 0.1698 0.039 Uiso 1 1 calc R . .
C38 C 0.8325(5) 0.2806(2) 0.7967(7) 0.029(2) Uani 1 1 d . . .
H38 H 0.8071 0.2639 0.7877 0.035 Uiso 1 1 calc R . .
C72 C 0.5321(6) 0.46990(19) 0.1154(7) 0.035(3) Uani 1 1 d . . .
H72A H 0.5138 0.4513 0.1066 0.052 Uiso 1 1 calc R . .
H72B H 0.5798 0.4706 0.1029 0.052 Uiso 1 1 calc R . .
H72C H 0.5006 0.4821 0.0736 0.052 Uiso 1 1 calc R . .
C87 C 0.7581(6) 0.27211(19) 0.0920(7) 0.033(2) Uani 1 1 d . . .
H87A H 0.8038 0.2783 0.1301 0.040 Uiso 1 1 calc R . .
H87B H 0.7305 0.2637 0.1333 0.040 Uiso 1 1 calc R . .
C88 C 0.7734(7) 0.2501(2) 0.0254(8) 0.049(3) Uani 1 1 d . . .
H88A H 0.7288 0.2443 -0.0145 0.073 Uiso 1 1 calc R . .
H88B H 0.7965 0.2345 0.0602 0.073 Uiso 1 1 calc R . .
H88C H 0.8047 0.2577 -0.0119 0.073 Uiso 1 1 calc R . .
C40 C 0.9328(6) 0.3074(3) 0.8754(8) 0.046(3) Uani 1 1 d . . .
H40 H 0.9752 0.3089 0.9211 0.055 Uiso 1 1 calc R . .
C39 C 0.8981(6) 0.2819(2) 0.8610(7) 0.038(3) Uani 1 1 d . . .
H39 H 0.9182 0.2662 0.8934 0.046 Uiso 1 1 calc R . .
C85 C 0.6488(7) 0.2885(3) -0.0202(9) 0.060(4) Uani 1 1 d . . .
H85A H 0.6228 0.3050 -0.0464 0.072 Uiso 1 1 calc R . .
H85B H 0.6617 0.2782 -0.0711 0.072 Uiso 1 1 calc R . .
C84 C 0.6639(6) 0.3414(2) 0.0964(8) 0.041(3) Uani 1 1 d . . .
H84A H 0.6933 0.3523 0.0644 0.062 Uiso 1 1 calc R . .
H84B H 0.6568 0.3513 0.1504 0.062 Uiso 1 1 calc R . .
H84C H 0.6179 0.3379 0.0555 0.062 Uiso 1 1 calc R . .
C49 C 0.1581(6) 0.2412(3) 0.6859(11) 0.069(4) Uani 1 1 d . . .
H49A H 0.2002 0.2527 0.6872 0.083 Uiso 1 1 calc R . .
H49B H 0.1539 0.2284 0.6340 0.083 Uiso 1 1 calc R . .
C57 C 0.4104(8) 0.3061(3) 0.5556(8) 0.056(4) Uani 1 1 d . . .
H57A H 0.4384 0.2950 0.5209 0.067 Uiso 1 1 calc R . .
H57B H 0.4145 0.3253 0.5383 0.067 Uiso 1 1 calc R . .
C43 C 0.0786(7) 0.2730(3) 0.5774(10) 0.069(4) Uani 1 1 d . . .
H43A H 0.0311 0.2664 0.5461 0.083 Uiso 1 1 calc R . .
H43B H 0.0720 0.2924 0.5913 0.083 Uiso 1 1 calc R . .
C55 C 0.4372(8) 0.2732(3) 0.6859(11) 0.069(5) Uani 1 1 d . . .
H55A H 0.3866 0.2679 0.6752 0.083 Uiso 1 1 calc R . .
H55B H 0.4569 0.2722 0.7526 0.083 Uiso 1 1 calc R . .
C51 C 0.4031(7) 0.3211(3) 0.7138(9) 0.060(4) Uani 1 1 d . . .
H51A H 0.3547 0.3138 0.7092 0.072 Uiso 1 1 calc R . .
H51B H 0.4285 0.3195 0.7784 0.072 Uiso 1 1 calc R . .
C89 C 0.7605(9) 0.3134(3) -0.0115(9) 0.064(4) Uani 1 1 d . . .
H89A H 0.7725 0.3012 -0.0584 0.077 Uiso 1 1 calc R . .
H89B H 0.7306 0.3283 -0.0437 0.077 Uiso 1 1 calc R . .
C81 C 1.0219(8) 0.4383(3) 0.0249(10) 0.068(4) Uani 1 1 d . . .
H81A H 1.0688 0.4466 0.0501 0.081 Uiso 1 1 calc R . .
H81B H 1.0308 0.4197 0.0047 0.081 Uiso 1 1 calc R . .
C56 C 0.4770(9) 0.2518(3) 0.6375(11) 0.077(5) Uani 1 1 d . . .
H56A H 0.4624 0.2540 0.5711 0.115 Uiso 1 1 calc R . .
H56B H 0.4652 0.2334 0.6544 0.115 Uiso 1 1 calc R . .
H56C H 0.5283 0.2547 0.6567 0.115 Uiso 1 1 calc R . .
C79 C 0.9704(7) 0.4644(3) 0.1407(10) 0.065(4) Uani 1 1 d . . .
H79A H 0.9454 0.4758 0.0892 0.077 Uiso 1 1 calc R . .
H79B H 0.9387 0.4626 0.1842 0.077 Uiso 1 1 calc R . .
C86 C 0.6003(7) 0.2714(3) 0.0213(11) 0.074(5) Uani 1 1 d . . .
H86A H 0.6201 0.2530 0.0324 0.112 Uiso 1 1 calc R . .
H86B H 0.5537 0.2704 -0.0204 0.112 Uiso 1 1 calc R . .
H86C H 0.5953 0.2794 0.0793 0.112 Uiso 1 1 calc R . .
C77 C 1.0272(9) 0.4176(3) 0.1746(12) 0.092(6) Uani 1 1 d . . .
H77A H 1.0752 0.4256 0.1934 0.111 Uiso 1 1 calc R . .
H77B H 1.0321 0.3996 0.1471 0.111 Uiso 1 1 calc R . .
C78 C 0.9947(10) 0.4137(3) 0.2621(11) 0.088(5) Uani 1 1 d . . .
H78A H 0.9931 0.4313 0.2923 0.132 Uiso 1 1 calc R . .
H78B H 1.0243 0.4010 0.3044 0.132 Uiso 1 1 calc R . .
H78C H 0.9466 0.4064 0.2436 0.132 Uiso 1 1 calc R . .
C50 C 0.1691(8) 0.2244(3) 0.7780(12) 0.081(5) Uani 1 1 d . . .
H50A H 0.1772 0.2370 0.8300 0.121 Uiso 1 1 calc R . .
H50B H 0.2103 0.2124 0.7829 0.121 Uiso 1 1 calc R . .
H50C H 0.1267 0.2135 0.7782 0.121 Uiso 1 1 calc R . .
C53 C 0.5208(8) 0.3116(3) 0.6648(11) 0.078(5) Uani 1 1 d . . .
H53A H 0.5412 0.3014 0.6197 0.093 Uiso 1 1 calc R . .
H53B H 0.5228 0.3312 0.6506 0.093 Uiso 1 1 calc R . .
C82 C 0.9865(9) 0.4545(3) -0.0589(11) 0.078(5) Uani 1 1 d . . .
H82A H 0.9443 0.4448 -0.0915 0.118 Uiso 1 1 calc R . .
H82B H 1.0198 0.4568 -0.0993 0.118 Uiso 1 1 calc R . .
H82C H 0.9727 0.4724 -0.0400 0.118 Uiso 1 1 calc R . .
C52 C 0.3970(12) 0.3515(3) 0.6881(15) 0.130(9) Uani 1 1 d . . .
H52A H 0.4440 0.3600 0.7046 0.195 Uiso 1 1 calc R . .
H52B H 0.3649 0.3605 0.7211 0.195 Uiso 1 1 calc R . .
H52C H 0.3784 0.3534 0.6222 0.195 Uiso 1 1 calc R . .
C75 C 0.9085(9) 0.4243(3) 0.0635(13) 0.090(5) Uani 1 1 d . . .
H75A H 0.8834 0.4370 0.0161 0.108 Uiso 1 1 calc R . .
H75B H 0.8815 0.4236 0.1125 0.108 Uiso 1 1 calc R . .
C80 C 1.0382(9) 0.4797(3) 0.1894(12) 0.090(5) Uani 1 1 d . . .
H80A H 1.0656 0.4682 0.2377 0.135 Uiso 1 1 calc R . .
H80B H 1.0249 0.4965 0.2161 0.135 Uiso 1 1 calc R . .
H80C H 1.0671 0.4840 0.1450 0.135 Uiso 1 1 calc R . .
C90 C 0.8277(9) 0.3254(3) 0.0434(12) 0.083(6) Uani 1 1 d . . .
H90A H 0.8163 0.3379 0.0891 0.125 Uiso 1 1 calc R . .
H90B H 0.8523 0.3353 0.0028 0.125 Uiso 1 1 calc R . .
H90C H 0.8583 0.3108 0.0743 0.125 Uiso 1 1 calc R . .
C58 C 0.3332(8) 0.2976(3) 0.5279(11) 0.077(5) Uani 1 1 d . . .
H58A H 0.3295 0.2779 0.5339 0.116 Uiso 1 1 calc R . .
H58B H 0.3141 0.3029 0.4643 0.116 Uiso 1 1 calc R . .
H58C H 0.3060 0.3066 0.5675 0.116 Uiso 1 1 calc R . .
C45 C 0.106(2) 0.2802(5) 0.7389(14) 0.28(3) Uani 1 1 d . . .
H45A H 0.0934 0.2713 0.7923 0.335 Uiso 1 1 calc R . .
H45B H 0.1585 0.2809 0.7536 0.335 Uiso 1 1 calc R . .
C54 C 0.5664(9) 0.3063(5) 0.7617(13) 0.121(8) Uani 1 1 d . . .
H54A H 0.5529 0.3191 0.8050 0.181 Uiso 1 1 calc R . .
H54B H 0.6166 0.3087 0.7611 0.181 Uiso 1 1 calc R . .
H54C H 0.5584 0.2877 0.7804 0.181 Uiso 1 1 calc R . .
C48 C -0.0178(17) 0.2320(6) 0.6294(18) 0.24(2) Uani 1 1 d . . .
H48A H -0.0562 0.2446 0.6038 0.354 Uiso 1 1 calc R . .
H48B H -0.0355 0.2181 0.6658 0.354 Uiso 1 1 calc R . .
H48C H -0.0006 0.2232 0.5797 0.354 Uiso 1 1 calc R . .
C47 C 0.0301(10) 0.2443(8) 0.677(3) 0.27(3) Uani 1 1 d . . .
H47A H 0.0490 0.2308 0.7253 0.328 Uiso 1 1 calc R . .
H47B H 0.0043 0.2576 0.7076 0.328 Uiso 1 1 calc R . .
C46 C 0.0895(10) 0.3056(5) 0.750(2) 0.23(2) Uani 1 1 d . . .
H46A H 0.0393 0.3086 0.7222 0.347 Uiso 1 1 calc R . .
H46B H 0.1189 0.3176 0.7219 0.347 Uiso 1 1 calc R . .
H46C H 0.0977 0.3096 0.8159 0.347 Uiso 1 1 calc R . .
C76 C 0.9074(18) 0.3955(4) 0.0204(16) 0.200(16) Uani 1 1 d . . .
H76A H 0.9248 0.3966 -0.0362 0.300 Uiso 1 1 calc R . .
H76B H 0.8587 0.3885 0.0068 0.300 Uiso 1 1 calc R . .
H76C H 0.9379 0.3833 0.0634 0.300 Uiso 1 1 calc R . .
C44 C 0.1142(17) 0.2738(7) 0.5128(18) 0.27(2) Uani 1 1 d . . .
H44A H 0.1642 0.2697 0.5387 0.403 Uiso 1 1 calc R . .
H44B H 0.1103 0.2919 0.4853 0.403 Uiso 1 1 calc R . .
H44C H 0.0950 0.2603 0.4660 0.403 Uiso 1 1 calc R . .
I1 I 0.31173(4) 0.277248(13) 0.90878(5) 0.0440(2) Uani 1 1 d . . .
I3 I 0.49755(4) 0.427350(15) 0.61029(6) 0.0444(2) Uani 1 1 d . . .
I2 I 0.20840(5) 0.503309(15) 1.02889(6) 0.0515(2) Uani 1 1 d . . .
I4 I 0.89944(5) 0.298420(18) 0.32863(7) 0.0618(3) Uani 1 1 d . . .
Zn2 Zn 0.23752(6) 0.45307(2) 0.99210(8) 0.0248(3) Uani 1 1 d . . .
Zn1 Zn 0.28245(6) 0.32837(2) 0.92923(8) 0.0240(3) Uani 1 1 d . . .
Zn4 Zn 0.79836(6) 0.32452(2) 0.38528(9) 0.0329(3) Uani 1 1 d . . .
Zn3 Zn 0.59302(6) 0.39372(2) 0.57144(8) 0.0290(3) Uani 1 1 d . . .
Mn2 Mn 0.36076(7) 0.39473(3) 1.00947(10) 0.0182(3) Uani 1 1 d . . .
Mn3 Mn 0.22194(7) 0.39434(3) 0.83185(10) 0.0187(3) Uani 1 1 d . . .
Mn1 Mn 0.19896(7) 0.38217(3) 1.04273(10) 0.0212(3) Uani 1 1 d . . .
Mn5 Mn 0.61886(7) 0.33127(3) 0.43977(10) 0.0209(3) Uani 1 1 d . . .
Mn4 Mn 0.70184(8) 0.38765(3) 0.39533(11) 0.0241(3) Uani 1 1 d . . .
Mn6 Mn 0.75782(8) 0.35465(3) 0.59208(11) 0.0277(4) Uani 1 1 d . . .
O1 O 0.2601(3) 0.39030(11) 0.9599(4) 0.0188(13) Uani 1 1 d . . .
O13 O 0.6471(3) 0.31138(12) 0.5541(5) 0.0269(15) Uani 1 1 d . . .
O11 O 0.6208(3) 0.37533(12) 0.3029(4) 0.0260(15) Uani 1 1 d . . .
O7 O 0.1142(3) 0.38795(12) 0.9483(5) 0.0245(15) Uani 1 1 d . . .
O6 O 0.1811(3) 0.39740(12) 0.7041(4) 0.0241(15) Uani 1 1 d . . .
N16 N 0.1953(4) 0.44121(15) 0.8617(6) 0.0241(18) Uani 1 1 d . . .
O3 O 0.3499(3) 0.39003(12) 1.1347(4) 0.0249(15) Uani 1 1 d . . .
N4 N 0.3747(4) 0.34837(14) 0.9800(5) 0.0202(17) Uani 1 1 d . . .
O12 O 0.5479(3) 0.30415(12) 0.4044(4) 0.0266(15) Uani 1 1 d . . .
N20 N 0.3758(4) 0.40136(13) 0.8793(5) 0.0204(17) Uani 1 1 d . . .
N42 N 0.7113(4) 0.31818(15) 0.6130(5) 0.0246(18) Uani 1 1 d . . .
N22 N 0.6377(4) 0.41394(15) 0.4799(6) 0.030(2) Uani 1 1 d . . .
N7 N 0.2364(4) 0.34783(15) 0.8102(5) 0.0230(18) Uani 1 1 d . . .
N21 N 0.1221(4) 0.38813(14) 0.8570(6) 0.0217(18) Uani 1 1 d . . .
O8 O 0.6943(3) 0.35757(11) 0.4749(4) 0.0232(14) Uani 1 1 d . . .
O9 O 0.8047(3) 0.38865(13) 0.5758(5) 0.0331(17) Uani 1 1 d . . .
O10 O 0.7092(3) 0.41783(12) 0.3175(5) 0.0291(16) Uani 1 1 d . . .
N25 N 0.5413(4) 0.36118(14) 0.4992(5) 0.0228(18) Uani 1 1 d . . .
N10 N 0.2041(4) 0.42906(16) 1.0852(6) 0.0275(19) Uani 1 1 d . . .
N40 N 0.7883(4) 0.40100(15) 0.4895(6) 0.0271(19) Uani 1 1 d . . .
N17 N 0.1428(4) 0.45111(14) 0.8114(6) 0.0234(18) Uani 1 1 d . . .
O5 O 0.3149(3) 0.40315(12) 0.8082(4) 0.0216(14) Uani 1 1 d . . .
O2 O 0.1380(3) 0.37290(13) 1.1217(5) 0.0291(16) Uani 1 1 d . . .
N5 N 0.4311(5) 0.33798(16) 0.9726(6) 0.035(2) Uani 1 1 d . . .
N23 N 0.6392(4) 0.43882(17) 0.4722(6) 0.033(2) Uani 1 1 d . . .
N26 N 0.4790(5) 0.36460(13) 0.4620(6) 0.0230(18) Uani 1 1 d . . .
N41 N 0.5816(4) 0.35244(14) 0.3221(6) 0.0242(18) Uani 1 1 d . . .
N1 N 0.2127(4) 0.33593(14) 1.0106(6) 0.0234(18) Uani 1 1 d . . .
N32 N 0.8042(5) 0.37118(17) 0.2665(7) 0.041(2) Uani 1 1 d . . .
C34 C 0.4354(5) 0.28440(17) 0.3360(7) 0.022(2) Uani 1 1 d . . .
H34 H 0.4443 0.2705 0.3808 0.027 Uiso 1 1 calc R . .
C15 C 0.0610(5) 0.38700(18) 0.7967(7) 0.026(2) Uani 1 1 d . . .
N35 N 0.6841(4) 0.28445(17) 0.3296(6) 0.030(2) Uani 1 1 d . . .
N34 N 0.6993(4) 0.30661(15) 0.3669(6) 0.0246(18) Uani 1 1 d . . .
O14 O 0.8194(4) 0.35214(14) 0.7097(5) 0.0371(18) Uani 1 1 d . . .
N19 N 0.2846(4) 0.37998(14) 1.1486(5) 0.0211(17) Uani 1 1 d . . .
N18 N 0.0933(5) 0.46053(17) 0.7622(7) 0.043(2) Uani 1 1 d . . .
N28 N 0.6743(5) 0.37647(18) 0.6614(6) 0.037(2) Uani 1 1 d . . .
N2 N 0.1615(5) 0.32087(17) 1.0085(6) 0.034(2) Uani 1 1 d . . .
O4 O 0.4592(3) 0.39896(13) 1.0601(4) 0.0248(15) Uani 1 1 d . . .
C35 C 0.4878(5) 0.30535(17) 0.3367(6) 0.022(2) Uani 1 1 d . . .
C27 C 0.7566(6) 0.45497(19) 0.2484(8) 0.036(3) Uani 1 1 d . . .
H27 H 0.7172 0.4542 0.1981 0.043 Uiso 1 1 calc R . .
C29 C 0.5223(5) 0.34814(17) 0.2600(7) 0.023(2) Uani 1 1 d . . .
C30 C 0.4739(5) 0.32554(17) 0.2663(6) 0.022(2) Uani 1 1 d . . .
N13 N 0.3423(4) 0.44383(14) 1.0038(6) 0.0238(18) Uani 1 1 d . . .
N14 N 0.3737(4) 0.45698(15) 0.9535(6) 0.0246(19) Uani 1 1 d . . .
C22 C 0.8310(5) 0.42115(19) 0.4802(7) 0.030(2) Uani 1 1 d . . .
C17 C -0.0116(6) 0.3791(2) 0.6395(8) 0.035(3) Uani 1 1 d . . .
H17 H -0.0519 0.3779 0.6658 0.042 Uiso 1 1 calc R . .
C31 C 0.4095(5) 0.32464(19) 0.2002(7) 0.028(2) Uani 1 1 d . . .
H31 H 0.4012 0.3377 0.1525 0.033 Uiso 1 1 calc R . .
C20 C 0.1074(5) 0.38357(19) 0.5604(7) 0.030(2) Uani 1 1 d . . .
H20 H 0.1468 0.3847 0.5321 0.036 Uiso 1 1 calc R . .
N31 N 0.7822(4) 0.36192(15) 0.3305(6) 0.030(2) Uani 1 1 d . . .
C1 C 0.2873(5) 0.37212(17) 1.2331(7) 0.023(2) Uani 1 1 d . . .
C28 C 0.7624(5) 0.43654(18) 0.3220(7) 0.030(2) Uani 1 1 d . . .
N29 N 0.6785(6) 0.3692(2) 0.7411(9) 0.061(3) Uani 1 1 d . . .
N38 N 0.8838(6) 0.3170(2) 0.5662(8) 0.064(3) Uani 1 1 d . . .
N11 N 0.2184(5) 0.43511(16) 1.1681(7) 0.034(2) Uani 1 1 d . . .
C13 C 0.5841(4) 0.40396(17) 1.0754(7) 0.022(2) Uani 1 1 d . . .
H13 H 0.5903 0.4018 1.1395 0.027 Uiso 1 1 calc R . .
C36 C 0.7361(5) 0.30029(18) 0.6772(7) 0.026(2) Uani 1 1 d . . .
C21 C 0.1163(5) 0.38877(16) 0.6563(7) 0.023(2) Uani 1 1 d . . .
C12 C 0.6426(5) 0.40823(18) 1.0381(7) 0.026(2) Uani 1 1 d . . .
H12 H 0.6884 0.4090 1.0772 0.032 Uiso 1 1 calc R . .
N15 N 0.4061(5) 0.46881(17) 0.9064(7) 0.042(2) Uani 1 1 d . . .
C2 C 0.2222(6) 0.36151(19) 1.2629(7) 0.029(2) Uani 1 1 d . . .
N27 N 0.4195(5) 0.36707(17) 0.4261(6) 0.032(2) Uani 1 1 d . . .
N33 N 0.8239(6) 0.3802(2) 0.2049(9) 0.062(3) Uani 1 1 d . . .
C24 C 0.8747(5) 0.45899(19) 0.3971(9) 0.036(3) Uani 1 1 d . . .
H24 H 0.9140 0.4603 0.4473 0.043 Uiso 1 1 calc R . .
C9 C 0.5056(5) 0.40552(16) 0.9222(7) 0.021(2) Uani 1 1 d . . .
C11 C 0.6359(5) 0.4115(2) 0.9429(9) 0.038(3) Uani 1 1 d . . .
H11 H 0.6765 0.4149 0.9184 0.045 Uiso 1 1 calc R . .
N36 N 0.6670(5) 0.26356(17) 0.2942(6) 0.038(2) Uani 1 1 d . . .
N6 N 0.4858(5) 0.3290(2) 0.9666(8) 0.054(3) Uani 1 1 d . . .
N8 N 0.2300(5) 0.33906(18) 0.7336(7) 0.038(2) Uani 1 1 d . . .
C32 C 0.3574(5) 0.30492(19) 0.2033(7) 0.032(2) Uani 1 1 d . . .
H32 H 0.3132 0.3054 0.1607 0.038 Uiso 1 1 calc R . .
C16 C 0.0556(5) 0.38533(18) 0.6970(7) 0.026(2) Uani 1 1 d . . .
C41 C 0.9073(6) 0.3297(2) 0.8259(8) 0.040(3) Uani 1 1 d . . .
H41 H 0.9334 0.3462 0.8367 0.048 Uiso 1 1 calc R . .
C42 C 0.8431(6) 0.3294(2) 0.7587(7) 0.034(2) Uani 1 1 d . . .
C23 C 0.8218(5) 0.43825(17) 0.3970(7) 0.026(2) Uani 1 1 d . . .
C26 C 0.8110(6) 0.47474(18) 0.2510(8) 0.035(3) Uani 1 1 d . . .
H26 H 0.8078 0.4868 0.2009 0.042 Uiso 1 1 calc R . .
N37 N 0.8323(5) 0.32951(17) 0.5231(6) 0.036(2) Uani 1 1 d . . .
C8 C 0.4353(5) 0.40571(18) 0.8557(7) 0.023(2) Uani 1 1 d . . .
C14 C 0.5148(5) 0.40268(16) 1.0189(6) 0.022(2) Uani 1 1 d . . .
N30 N 0.6887(9) 0.3622(3) 0.8188(10) 0.119(7) Uani 1 1 d . . .
C7 C 0.1522(5) 0.36127(19) 1.2059(8) 0.031(2) Uani 1 1 d . . .
N24 N 0.6401(5) 0.46178(16) 0.4603(7) 0.043(2) Uani 1 1 d . . .
C25 C 0.8686(6) 0.4770(2) 0.3244(8) 0.037(3) Uani 1 1 d . . .
H25 H 0.9033 0.4907 0.3250 0.044 Uiso 1 1 calc R . .
C18 C -0.0197(6) 0.3749(2) 0.5471(8) 0.038(3) Uani 1 1 d . . .
H18 H -0.0650 0.3708 0.5103 0.046 Uiso 1 1 calc R . .
C19 C 0.0394(6) 0.3768(2) 0.5081(8) 0.038(3) Uani 1 1 d . . .
H19 H 0.0339 0.3734 0.4446 0.046 Uiso 1 1 calc R . .
N9 N 0.2245(6) 0.3317(2) 0.6592(8) 0.071(4) Uani 1 1 d . . .
C4 C 0.1760(6) 0.3412(2) 1.3884(8) 0.041(3) Uani 1 1 d . . .
H4 H 0.1837 0.3354 1.4501 0.049 Uiso 1 1 calc R . .
N12 N 0.2300(6) 0.4398(2) 1.2459(7) 0.052(3) Uani 1 1 d . . .
C5 C 0.1074(6) 0.3400(2) 1.3321(8) 0.040(3) Uani 1 1 d . . .
H5 H 0.0691 0.3328 1.3550 0.048 Uiso 1 1 calc R . .
C6 C 0.0963(6) 0.3495(2) 1.2406(8) 0.035(3) Uani 1 1 d . . .
H6 H 0.0505 0.3480 1.2020 0.042 Uiso 1 1 calc R . .
C33 C 0.3714(5) 0.28430(18) 0.2704(8) 0.031(2) Uani 1 1 d . . .
H33 H 0.3375 0.2704 0.2711 0.038 Uiso 1 1 calc R . .
C10 C 0.5677(5) 0.40942(18) 0.8845(7) 0.028(2) Uani 1 1 d . . .
H10 H 0.5627 0.4106 0.8203 0.034 Uiso 1 1 calc R . .
N3 N 0.1145(6) 0.3071(2) 1.0125(9) 0.075(4) Uani 1 1 d . . .
C3 C 0.2325(6) 0.3509(2) 1.3539(8) 0.038(3) Uani 1 1 d . . .
H3 H 0.2789 0.3504 1.3913 0.045 Uiso 1 1 calc R . .
N39 N 0.9300(8) 0.3054(4) 0.6065(11) 0.148(9) Uani 1 1 d . . .
C70 C 0.4863(6) 0.42637(19) 0.3050(7) 0.034(3) Uani 1 1 d . . .
H70A H 0.5333 0.4265 0.2903 0.052 Uiso 1 1 calc R . .
H70B H 0.4665 0.4080 0.2968 0.052 Uiso 1 1 calc R . .
H70C H 0.4904 0.4320 0.3686 0.052 Uiso 1 1 calc R . .
N46 N 0.4620(4) 0.47621(14) 0.2454(5) 0.0229(17) Uani 1 1 d . . .
C74 C 0.4170(7) 0.5221(2) 0.1687(9) 0.048(3) Uani 1 1 d . . .
H74A H 0.4198 0.5314 0.2272 0.072 Uiso 1 1 calc R . .
H74B H 0.3778 0.5297 0.1229 0.072 Uiso 1 1 calc R . .
H74C H 0.4616 0.5247 0.1486 0.072 Uiso 1 1 calc R . .
C69 C 0.4370(6) 0.44610(18) 0.2414(7) 0.029(2) Uani 1 1 d . . .
H69A H 0.3897 0.4455 0.2567 0.035 Uiso 1 1 calc R . .
H69B H 0.4315 0.4395 0.1778 0.035 Uiso 1 1 calc R . .
C67 C 0.4748(6) 0.4881(2) 0.3428(7) 0.034(3) Uani 1 1 d . . .
H67A H 0.5137 0.4777 0.3823 0.040 Uiso 1 1 calc R . .
H67B H 0.4909 0.5071 0.3409 0.040 Uiso 1 1 calc R . .
C73 C 0.4042(5) 0.49186(18) 0.1800(7) 0.030(2) Uani 1 1 d . . .
H73A H 0.3594 0.4898 0.2012 0.036 Uiso 1 1 calc R . .
H73B H 0.3972 0.4832 0.1191 0.036 Uiso 1 1 calc R . .
C71 C 0.5352(5) 0.47878(19) 0.2145(7) 0.031(2) Uani 1 1 d . . .
H71A H 0.5512 0.4979 0.2216 0.038 Uiso 1 1 calc R . .
H71B H 0.5711 0.4676 0.2558 0.038 Uiso 1 1 calc R . .
C68 C 0.4103(7) 0.4875(3) 0.3863(9) 0.058(4) Uani 1 1 d . . .
H68A H 0.3694 0.4953 0.3439 0.087 Uiso 1 1 calc R . .
H68B H 0.4204 0.4982 0.4429 0.087 Uiso 1 1 calc R . .
H68C H 0.3998 0.4687 0.4002 0.087 Uiso 1 1 calc R . .
N45 N 0.2261(4) 0.46015(16) 0.5204(6) 0.031(2) Uani 1 1 d . . .
C66 C 0.2158(7) 0.4995(3) 0.3974(9) 0.056(4) Uani 1 1 d . . .
H66A H 0.2410 0.4880 0.3617 0.084 Uiso 1 1 calc R . .
H66B H 0.2297 0.5185 0.3923 0.084 Uiso 1 1 calc R . .
H66C H 0.1646 0.4976 0.3741 0.084 Uiso 1 1 calc R . .
C61 C 0.2853(6) 0.4431(2) 0.4906(8) 0.041(3) Uani 1 1 d . . .
H61A H 0.2813 0.4461 0.4243 0.049 Uiso 1 1 calc R . .
H61B H 0.3318 0.4505 0.5225 0.049 Uiso 1 1 calc R . .
C59 C 0.2332(7) 0.4574(2) 0.6246(8) 0.044(3) Uani 1 1 d . . .
H59A H 0.1959 0.4687 0.6426 0.053 Uiso 1 1 calc R . .
H59B H 0.2239 0.4383 0.6387 0.053 Uiso 1 1 calc R . .
C63 C 0.1529(6) 0.4495(2) 0.4700(10) 0.050(3) Uani 1 1 d . . .
H63A H 0.1489 0.4302 0.4868 0.060 Uiso 1 1 calc R . .
H63B H 0.1508 0.4502 0.4035 0.060 Uiso 1 1 calc R . .
C64 C 0.0866(6) 0.4653(3) 0.4896(11) 0.067(4) Uani 1 1 d . . .
H64A H 0.0905 0.4667 0.5557 0.100 Uiso 1 1 calc R . .
H64B H 0.0431 0.4555 0.4620 0.100 Uiso 1 1 calc R . .
H64C H 0.0850 0.4836 0.4632 0.100 Uiso 1 1 calc R . .
C65 C 0.2350(6) 0.4907(2) 0.4983(8) 0.037(3) Uani 1 1 d . . .
H65A H 0.2055 0.5015 0.5318 0.044 Uiso 1 1 calc R . .
H65B H 0.2850 0.4958 0.5232 0.044 Uiso 1 1 calc R . .
C60 C 0.3047(7) 0.4658(3) 0.6828(8) 0.054(3) Uani 1 1 d . . .
H60A H 0.3416 0.4535 0.6704 0.082 Uiso 1 1 calc R . .
H60B H 0.3031 0.4646 0.7476 0.082 Uiso 1 1 calc R . .
H60C H 0.3155 0.4845 0.6680 0.082 Uiso 1 1 calc R . .
C62 C 0.2857(7) 0.4134(2) 0.5074(11) 0.068(4) Uani 1 1 d . . .
H62A H 0.2856 0.4100 0.5717 0.101 Uiso 1 1 calc R . .
H62B H 0.3283 0.4054 0.4927 0.101 Uiso 1 1 calc R . .
H62C H 0.2434 0.4052 0.4688 0.101 Uiso 1 1 calc R . .

loop_
_atom_site_aniso_label
_atom_site_aniso_U_11
_atom_site_aniso_U_22
_atom_site_aniso_U_33
_atom_site_aniso_U_23
_atom_site_aniso_U_13
_atom_site_aniso_U_12
N48 0.049(6) 0.029(4) 0.023(5) 0.001(4) 0.011(4) 0.013(4)
N44 0.048(6) 0.058(6) 0.038(7) 0.023(5) 0.020(5) 0.000(5)
N47 0.046(6) 0.039(5) 0.081(8) 0.014(5) 0.036(6) 0.020(4)
N43 0.040(6) 0.058(6) 0.042(7) 0.022(5) 0.011(5) 0.012(5)
C37 0.025(5) 0.037(5) 0.013(6) 0.004(4) 0.006(4) 0.007(4)
C83 0.041(6) 0.035(5) 0.027(6) -0.003(5) 0.021(5) 0.005(5)
C38 0.037(6) 0.038(6) 0.016(6) 0.003(4) 0.012(5) 0.002(4)
C72 0.054(7) 0.025(5) 0.034(7) -0.006(5) 0.028(6) 0.000(5)
C87 0.055(7) 0.030(5) 0.019(6) -0.001(4) 0.016(5) 0.003(5)
C88 0.080(9) 0.032(6) 0.035(8) -0.006(5) 0.016(7) 0.005(6)
C40 0.032(6) 0.073(8) 0.025(7) 0.009(6) -0.007(5) 0.002(6)
C39 0.038(6) 0.057(7) 0.021(6) 0.016(5) 0.011(5) 0.018(5)
C85 0.070(10) 0.047(7) 0.051(9) -0.002(6) -0.011(7) 0.008(7)
C84 0.052(7) 0.031(5) 0.044(8) -0.005(5) 0.013(6) 0.015(5)
C49 0.025(7) 0.069(9) 0.112(13) 0.040(9) 0.010(7) 0.008(6)
C57 0.084(10) 0.054(7) 0.031(8) 0.008(6) 0.017(7) 0.026(7)
C43 0.045(8) 0.100(11) 0.067(11) 0.036(9) 0.021(7) -0.003(7)
C55 0.072(9) 0.056(8) 0.094(12) 0.049(8) 0.050(9) 0.028(7)
C51 0.068(9) 0.084(10) 0.035(8) -0.002(7) 0.024(7) -0.022(7)
C89 0.117(13) 0.052(8) 0.039(9) 0.017(6) 0.050(9) 0.024(8)
C81 0.058(9) 0.086(10) 0.066(11) 0.009(8) 0.029(8) 0.013(7)
C56 0.100(12) 0.060(9) 0.083(12) 0.035(8) 0.048(10) 0.022(8)
C79 0.064(9) 0.069(9) 0.057(10) 0.017(7) 0.005(7) 0.006(7)
C86 0.053(9) 0.083(10) 0.073(12) -0.022(9) -0.017(8) 0.001(8)
C77 0.088(12) 0.093(12) 0.098(14) 0.052(10) 0.026(10) 0.038(9)
C78 0.136(16) 0.067(10) 0.068(12) 0.037(8) 0.038(11) 0.025(10)
C50 0.060(10) 0.067(9) 0.120(15) 0.026(9) 0.028(9) 0.018(7)
C53 0.081(11) 0.103(12) 0.062(11) -0.003(9) 0.044(9) -0.026(9)
C82 0.106(13) 0.076(10) 0.071(12) 0.006(8) 0.057(10) -0.007(9)
C52 0.20(2) 0.061(10) 0.18(2) -0.070(12) 0.160(19) -0.049(12)
C75 0.097(13) 0.070(10) 0.104(15) 0.002(9) 0.024(11) -0.035(9)
C80 0.104(14) 0.083(11) 0.078(13) 0.011(9) 0.009(10) -0.029(10)
C90 0.109(13) 0.038(7) 0.130(16) 0.020(8) 0.086(12) -0.004(8)
C58 0.082(11) 0.077(10) 0.072(11) -0.054(9) 0.015(9) -0.001(8)
C45 0.58(7) 0.14(2) 0.060(15) -0.050(14) -0.05(2) 0.23(3)
C54 0.053(11) 0.24(3) 0.070(14) -0.022(14) 0.009(9) 0.018(13)
C48 0.33(4) 0.26(3) 0.17(3) -0.20(3) 0.19(3) -0.23(3)
C47 0.036(11) 0.37(4) 0.42(5) 0.36(4) 0.045(18) 0.063(17)
C46 0.075(14) 0.23(3) 0.42(5) -0.26(3) 0.12(2) -0.091(16)
C76 0.42(5) 0.110(17) 0.109(19) -0.044(14) 0.14(2) -0.14(2)
C44 0.32(4) 0.41(5) 0.15(2) 0.17(3) 0.20(3) 0.30(4)
I1 0.0624(5) 0.0257(3) 0.0391(5) -0.0049(3) 0.0006(4) 0.0134(3)
I3 0.0586(5) 0.0382(4) 0.0384(5) -0.0048(3) 0.0150(4) 0.0028(3)
I2 0.0581(5) 0.0327(4) 0.0559(6) -0.0104(4) -0.0051(4) 0.0162(3)
I4 0.0479(5) 0.0554(5) 0.0812(7) -0.0104(5) 0.0122(5) 0.0026(4)
Zn2 0.0300(6) 0.0198(5) 0.0229(7) -0.0038(5) 0.0018(5) 0.0045(4)
Zn1 0.0275(6) 0.0189(5) 0.0254(7) -0.0014(5) 0.0056(5) 0.0048(4)
Zn4 0.0340(7) 0.0258(6) 0.0415(8) 0.0080(5) 0.0138(6) 0.0034(5)
Zn3 0.0346(7) 0.0242(6) 0.0292(7) -0.0036(5) 0.0087(5) -0.0014(5)
Mn2 0.0224(7) 0.0188(6) 0.0148(8) -0.0010(6) 0.0070(6) 0.0018(5)
Mn3 0.0214(7) 0.0192(7) 0.0165(8) 0.0011(6) 0.0060(6) 0.0012(5)
Mn1 0.0218(7) 0.0259(7) 0.0183(8) 0.0006(6) 0.0094(6) 0.0040(6)
Mn5 0.0265(8) 0.0165(6) 0.0200(9) 0.0050(6) 0.0055(6) -0.0013(5)
Mn4 0.0300(8) 0.0159(7) 0.0271(9) 0.0056(6) 0.0077(7) -0.0021(6)
Mn6 0.0301(8) 0.0256(7) 0.0267(10) 0.0053(6) 0.0043(7) -0.0037(6)
O1 0.019(3) 0.022(3) 0.016(4) -0.004(3) 0.007(3) 0.003(2)
O13 0.022(4) 0.030(3) 0.028(4) 0.009(3) 0.004(3) -0.006(3)
O11 0.029(4) 0.019(3) 0.028(4) 0.008(3) 0.004(3) -0.007(3)
O7 0.017(3) 0.034(4) 0.024(4) -0.002(3) 0.008(3) 0.006(3)
O6 0.024(4) 0.023(3) 0.022(4) 0.004(3) -0.001(3) -0.005(3)
N16 0.018(4) 0.026(4) 0.027(5) 0.001(4) 0.003(4) 0.005(3)
O3 0.020(3) 0.034(4) 0.021(4) 0.003(3) 0.005(3) 0.005(3)
N4 0.023(4) 0.021(4) 0.017(5) 0.003(3) 0.004(3) 0.007(3)
O12 0.035(4) 0.021(3) 0.022(4) 0.008(3) 0.000(3) -0.005(3)
N20 0.026(4) 0.013(3) 0.023(5) -0.005(3) 0.007(4) 0.002(3)
N42 0.026(4) 0.027(4) 0.021(5) 0.005(3) 0.005(4) 0.005(3)
N22 0.035(5) 0.016(4) 0.037(6) -0.003(3) 0.006(4) 0.003(3)
N7 0.034(5) 0.024(4) 0.011(5) -0.008(3) 0.004(4) 0.005(3)
N21 0.029(5) 0.016(4) 0.020(5) -0.005(3) 0.006(4) -0.001(3)
O8 0.022(3) 0.017(3) 0.028(4) 0.004(3) 0.001(3) -0.002(2)
O9 0.027(4) 0.031(4) 0.036(5) 0.009(3) -0.004(3) -0.010(3)
O10 0.035(4) 0.023(3) 0.030(4) 0.011(3) 0.010(3) -0.004(3)
N25 0.027(5) 0.019(4) 0.022(5) -0.005(3) 0.005(4) 0.005(3)
N10 0.032(5) 0.031(4) 0.020(5) -0.011(4) 0.009(4) 0.005(3)
N40 0.032(5) 0.022(4) 0.029(5) 0.009(4) 0.012(4) 0.005(3)
N17 0.036(5) 0.013(4) 0.023(5) 0.003(3) 0.011(4) -0.001(3)
O5 0.028(4) 0.028(3) 0.008(4) 0.003(3) 0.001(3) -0.005(3)
O2 0.029(4) 0.040(4) 0.023(4) 0.006(3) 0.014(3) 0.004(3)
N5 0.041(6) 0.028(4) 0.035(6) -0.005(4) 0.004(4) 0.004(4)
N23 0.024(5) 0.036(6) 0.035(6) -0.004(4) -0.002(4) 0.001(4)
N26 0.043(6) 0.010(4) 0.020(5) 0.002(3) 0.016(4) 0.002(3)
N41 0.031(5) 0.016(4) 0.031(5) 0.002(3) 0.019(4) -0.004(3)
N1 0.020(4) 0.019(4) 0.031(5) 0.001(3) 0.005(4) -0.002(3)
N32 0.051(6) 0.023(4) 0.056(7) 0.000(5) 0.031(6) -0.009(4)
C34 0.023(5) 0.019(4) 0.024(6) 0.007(4) 0.006(4) -0.001(4)
C15 0.035(6) 0.021(5) 0.023(6) 0.002(4) 0.006(5) 0.001(4)
N35 0.038(5) 0.027(5) 0.028(5) 0.007(4) 0.015(4) 0.009(4)
N34 0.033(5) 0.018(4) 0.026(5) 0.010(3) 0.010(4) 0.004(3)
O14 0.040(4) 0.035(4) 0.031(5) 0.010(3) -0.004(3) -0.006(3)
N19 0.024(4) 0.025(4) 0.020(5) -0.004(3) 0.017(4) 0.005(3)
N18 0.045(6) 0.035(5) 0.046(7) 0.016(4) 0.000(5) 0.015(4)
N28 0.051(6) 0.044(5) 0.014(5) 0.009(4) 0.005(4) -0.002(4)
N2 0.038(5) 0.036(5) 0.031(6) 0.000(4) 0.009(4) -0.006(4)
O4 0.024(4) 0.038(4) 0.011(4) 0.003(3) 0.002(3) -0.003(3)
C35 0.038(6) 0.023(5) 0.010(5) -0.005(4) 0.013(4) 0.004(4)
C27 0.056(7) 0.023(5) 0.036(7) 0.003(5) 0.024(6) -0.001(5)
C29 0.036(6) 0.019(4) 0.019(6) -0.003(4) 0.017(5) -0.005(4)
C30 0.034(6) 0.016(4) 0.019(6) 0.004(4) 0.011(4) 0.006(4)
N13 0.028(4) 0.015(4) 0.027(5) 0.003(3) 0.001(4) 0.003(3)
N14 0.027(5) 0.020(4) 0.020(5) -0.009(4) -0.009(4) 0.003(3)
C22 0.031(6) 0.028(5) 0.034(7) 0.005(4) 0.017(5) 0.006(4)
C17 0.033(6) 0.038(6) 0.032(7) 0.004(5) -0.002(5) -0.005(5)
C31 0.039(6) 0.031(5) 0.014(6) 0.007(4) 0.009(5) 0.004(4)
C20 0.035(6) 0.032(5) 0.024(6) -0.002(4) 0.009(5) 0.003(4)
N31 0.035(5) 0.021(4) 0.038(6) 0.009(4) 0.020(4) 0.003(3)
C1 0.042(6) 0.016(4) 0.018(6) 0.000(4) 0.018(5) 0.002(4)
C28 0.039(6) 0.017(5) 0.036(7) 0.006(4) 0.015(5) 0.005(4)
N29 0.073(8) 0.059(7) 0.055(9) -0.005(6) 0.024(7) 0.026(6)
N38 0.047(7) 0.094(8) 0.066(8) 0.043(7) 0.041(6) 0.028(6)
N11 0.043(6) 0.024(4) 0.037(7) 0.002(4) 0.014(5) 0.013(4)
C13 0.013(5) 0.028(5) 0.026(6) -0.004(4) 0.004(4) -0.002(4)
C36 0.027(5) 0.030(5) 0.022(6) 0.007(4) 0.006(4) 0.011(4)
C21 0.032(6) 0.014(4) 0.022(6) -0.002(4) 0.007(4) -0.003(4)
C12 0.025(5) 0.025(5) 0.027(7) 0.005(4) 0.001(5) 0.002(4)
N15 0.046(6) 0.028(5) 0.053(7) 0.008(4) 0.015(5) -0.006(4)
C2 0.046(7) 0.031(5) 0.016(6) 0.002(4) 0.019(5) -0.005(4)
N27 0.025(5) 0.039(5) 0.033(6) -0.004(4) 0.007(4) 0.003(4)
N33 0.076(8) 0.039(6) 0.086(9) 0.014(6) 0.051(7) -0.001(5)
C24 0.027(6) 0.025(5) 0.064(8) -0.002(5) 0.027(6) -0.007(4)
C9 0.030(5) 0.012(4) 0.023(6) 0.000(4) 0.009(4) 0.008(4)
C11 0.016(5) 0.041(6) 0.062(9) 0.007(6) 0.020(5) 0.006(4)
N36 0.056(6) 0.025(5) 0.037(6) -0.004(4) 0.017(5) 0.001(4)
N6 0.039(6) 0.051(6) 0.075(8) -0.019(5) 0.020(5) 0.018(5)
N8 0.049(6) 0.039(5) 0.027(6) -0.005(4) 0.007(5) 0.025(4)
C32 0.030(6) 0.032(5) 0.032(7) 0.013(5) 0.003(5) 0.004(4)
C16 0.036(6) 0.023(5) 0.019(6) 0.003(4) 0.010(5) -0.001(4)
C41 0.031(6) 0.055(7) 0.032(7) 0.010(5) 0.002(5) -0.002(5)
C42 0.045(7) 0.036(6) 0.019(6) 0.008(5) 0.002(5) -0.002(5)
C23 0.028(5) 0.017(4) 0.036(7) -0.006(4) 0.015(5) -0.002(4)
C26 0.055(7) 0.012(4) 0.048(8) 0.013(4) 0.033(6) 0.003(4)
N37 0.032(5) 0.037(5) 0.040(6) 0.008(4) 0.008(4) -0.002(4)
C8 0.023(5) 0.025(5) 0.023(6) -0.004(4) 0.008(4) 0.003(4)
C14 0.042(6) 0.013(4) 0.015(6) 0.001(4) 0.013(5) 0.001(4)
N30 0.175(16) 0.138(13) 0.060(10) 0.046(9) 0.064(10) 0.104(12)
C7 0.033(6) 0.029(5) 0.037(7) -0.007(5) 0.021(5) -0.002(4)
N24 0.050(6) 0.013(4) 0.065(7) 0.000(4) 0.010(5) -0.006(4)
C25 0.033(6) 0.026(5) 0.054(8) 0.004(5) 0.017(6) 0.005(4)
C18 0.042(7) 0.040(6) 0.032(7) -0.009(5) 0.007(5) -0.011(5)
C19 0.049(7) 0.041(6) 0.020(6) -0.001(5) -0.003(5) -0.003(5)
N9 0.087(9) 0.093(9) 0.026(7) -0.015(6) -0.006(6) 0.060(7)
C4 0.051(8) 0.050(7) 0.026(7) 0.012(5) 0.018(6) -0.012(5)
N12 0.083(8) 0.055(6) 0.019(6) -0.013(5) 0.013(5) 0.007(5)
C5 0.043(7) 0.042(6) 0.044(8) 0.003(5) 0.027(6) -0.007(5)
C6 0.051(7) 0.037(6) 0.025(7) 0.001(5) 0.022(5) -0.004(5)
C33 0.030(6) 0.020(5) 0.045(7) 0.006(4) 0.008(5) -0.001(4)
C10 0.028(6) 0.029(5) 0.031(6) -0.004(4) 0.013(5) 0.002(4)
N3 0.057(8) 0.070(8) 0.104(11) -0.009(7) 0.034(7) -0.024(6)
C3 0.047(7) 0.042(6) 0.025(7) -0.009(5) 0.010(5) -0.006(5)
N39 0.104(12) 0.27(2) 0.092(12) 0.121(13) 0.059(10) 0.147(14)
C70 0.042(6) 0.027(5) 0.029(7) 0.004(4) -0.003(5) -0.009(4)
N46 0.028(4) 0.023(4) 0.018(5) -0.007(3) 0.007(3) -0.001(3)
C74 0.062(8) 0.029(6) 0.052(9) 0.003(5) 0.010(6) 0.007(5)
C69 0.049(7) 0.024(5) 0.015(6) 0.000(4) 0.007(5) -0.001(4)
C67 0.048(7) 0.034(5) 0.022(6) -0.013(5) 0.017(5) -0.010(5)
C73 0.030(6) 0.025(5) 0.034(7) 0.003(4) 0.006(5) 0.003(4)
C71 0.035(6) 0.027(5) 0.033(7) 0.004(4) 0.011(5) 0.008(4)
C68 0.077(10) 0.072(9) 0.038(8) -0.018(6) 0.042(7) -0.027(7)
N45 0.032(5) 0.040(5) 0.020(5) -0.004(4) 0.007(4) -0.011(4)
C66 0.052(8) 0.058(8) 0.054(9) 0.022(7) 0.001(7) 0.011(6)
C61 0.033(6) 0.049(7) 0.043(8) -0.009(5) 0.013(5) -0.017(5)
C59 0.072(9) 0.025(5) 0.041(8) 0.002(5) 0.025(7) 0.009(5)
C63 0.034(6) 0.040(6) 0.080(10) -0.017(6) 0.022(6) -0.012(5)
C64 0.031(7) 0.081(10) 0.086(12) -0.030(8) 0.007(7) -0.005(6)
C65 0.038(6) 0.039(6) 0.036(7) 0.003(5) 0.012(5) -0.015(5)
C60 0.073(9) 0.071(9) 0.022(7) 0.003(6) 0.016(6) 0.024(7)
C62 0.051(8) 0.044(7) 0.118(14) -0.013(8) 0.039(8) 0.000(6)

loop_
_atom_type_symbol
_atom_type_description
_atom_type_scat_dispersion_real
_atom_type_scat_dispersion_imag
_atom_type_scat_source
C C 0.0033 0.0016 'International Tables Vol C Tables 4.2.6.8 and 6.1.1.4'
H H 0.0000 0.0000 'International Tables Vol C Tables 4.2.6.8 and 6.1.1.4'
N N 0.0061 0.0033 'International Tables Vol C Tables 4.2.6.8 and 6.1.1.4'
O O 0.0106 0.0060 'International Tables Vol C Tables 4.2.6.8 and 6.1.1.4'
Mn Mn 0.3368 0.7283 'International Tables Vol C Tables 4.2.6.8 and 6.1.1.4'
Zn Zn 0.2839 1.4301 'International Tables Vol C Tables 4.2.6.8 and 6.1.1.4'
I I -0.4742 1.8119 'International Tables Vol C Tables 4.2.6.8 and 6.1.1.4'

loop_
_geom_angle_atom_site_label_1
_geom_angle_atom_site_label_2
_geom_angle_atom_site_label_3
_geom_angle
_geom_angle_site_symmetry_1
_geom_angle_site_symmetry_3
_geom_angle_publ_flag
C85 N48 C87 110.7(8) . . ?
C85 N48 C83 111.7(9) . . ?
C87 N48 C83 104.8(7) . . ?
C85 N48 C89 106.1(10) . . ?
C87 N48 C89 111.8(8) . . ?
C83 N48 C89 111.9(8) . . ?
C57 N44 C55 111.1(11) . . ?
C57 N44 C51 111.8(10) . . ?
C55 N44 C51 108.0(9) . . ?
C57 N44 C53 104.0(10) . . ?
C55 N44 C53 110.1(10) . . ?
C51 N44 C53 111.8(10) . . ?
C77 N47 C75 113.8(12) . . ?
C77 N47 C81 106.0(10) . . ?
C75 N47 C81 107.8(12) . . ?
C77 N47 C79 112.9(12) . . ?
C75 N47 C79 106.5(10) . . ?
C81 N47 C79 109.7(10) . . ?
C47 N43 C45 111(2) . . ?
C47 N43 C49 112.7(14) . . ?
C45 N43 C49 107.0(16) . . ?
C47 N43 C43 108.1(14) . . ?
C45 N43 C43 106.9(14) . . ?
C49 N43 C43 111.2(10) . . ?
C38 C37 C42 119.6(9) . . ?
C38 C37 C36 117.0(9) . . ?
C42 C37 C36 123.4(8) . . ?
C84 C83 N48 114.0(8) . . ?
C39 C38 C37 121.0(10) . . ?
C88 C87 N48 115.0(9) . . ?
C41 C40 C39 122.0(11) . . ?
C38 C39 C40 117.7(10) . . ?
C86 C85 N48 114.6(11) . . ?
N43 C49 C50 112.2(11) . . ?
N44 C57 C58 114.0(11) . . ?
C44 C43 N43 132.9(15) . . ?
N44 C55 C56 115.6(10) . . ?
C52 C51 N44 115.7(10) . . ?
C90 C89 N48 113.9(11) . . ?
C82 C81 N47 117.5(11) . . ?
C80 C79 N47 116.0(12) . . ?
N47 C77 C78 112.5(12) . . ?
C54 C53 N44 112.8(12) . . ?
N47 C75 C76 115.4(18) . . ?
C46 C45 N43 140(2) . . ?
C48 C47 N43 140(3) . . ?
N16 Zn2 N10 111.8(3) . . ?
N16 Zn2 N13 101.6(3) . . ?
N10 Zn2 N13 105.5(3) . . ?
N16 Zn2 I2 114.4(2) . . ?
N10 Zn2 I2 106.8(2) . . ?
N13 Zn2 I2 116.4(2) . . ?
N4 Zn1 N1 109.1(3) . . ?
N4 Zn1 N7 106.2(3) . . ?
N1 Zn1 N7 102.6(3) . . ?
N4 Zn1 I1 108.4(2) . . ?
N1 Zn1 I1 115.7(2) . . ?
N7 Zn1 I1 114.3(2) . . ?
N31 Zn4 N37 106.9(4) . . ?
N31 Zn4 N34 106.1(3) . . ?
N37 Zn4 N34 105.7(3) . . ?
N31 Zn4 I4 112.1(2) . . ?
N37 Zn4 I4 106.7(3) . . ?
N34 Zn4 I4 118.6(2) . . ?
N28 Zn3 N22 105.9(4) . . ?
N28 Zn3 N25 103.9(3) . . ?
N22 Zn3 N25 104.6(3) . . ?
N28 Zn3 I3 126.6(3) . . ?
N22 Zn3 I3 105.2(2) . . ?
N25 Zn3 I3 108.7(2) . . ?
O4 Mn2 O1 179.1(3) . . ?
O4 Mn2 O3 86.3(3) . . ?
O1 Mn2 O3 92.8(3) . . ?
O4 Mn2 N20 91.5(3) . . ?
O1 Mn2 N20 89.4(3) . . ?
O3 Mn2 N20 177.0(3) . . ?
O4 Mn2 N4 92.0(3) . . ?
O1 Mn2 N4 88.0(2) . . ?
O3 Mn2 N4 96.1(3) . . ?
N20 Mn2 N4 86.0(3) . . ?
O4 Mn2 N13 91.8(3) . . ?
O1 Mn2 N13 88.3(2) . . ?
O3 Mn2 N13 96.1(3) . . ?
N20 Mn2 N13 81.9(3) . . ?
N4 Mn2 N13 167.4(3) . . ?
O1 Mn3 O6 177.8(3) . . ?
O1 Mn3 O5 92.1(3) . . ?
O6 Mn3 O5 89.8(3) . . ?
O1 Mn3 N21 88.5(3) . . ?
O6 Mn3 N21 89.7(3) . . ?
O5 Mn3 N21 175.7(3) . . ?
O1 Mn3 N7 90.4(3) . . ?
O6 Mn3 N7 88.5(3) . . ?
O5 Mn3 N7 92.9(3) . . ?
N21 Mn3 N7 91.4(3) . . ?
O1 Mn3 N16 88.0(3) . . ?
O6 Mn3 N16 93.0(3) . . ?
O5 Mn3 N16 93.6(3) . . ?
N21 Mn3 N16 82.2(3) . . ?
N7 Mn3 N16 173.4(3) . . ?
O2 Mn1 O1 177.8(3) . . ?
O2 Mn1 O7 87.2(3) . . ?
O1 Mn1 O7 92.1(3) . . ?
O2 Mn1 N19 90.6(3) . . ?
O1 Mn1 N19 90.4(3) . . ?
O7 Mn1 N19 173.5(3) . . ?
O2 Mn1 N1 90.4(3) . . ?
O1 Mn1 N1 87.6(3) . . ?
O7 Mn1 N1 96.1(3) . . ?
N19 Mn1 N1 90.0(3) . . ?
O2 Mn1 N10 93.5(3) . . ?
O1 Mn1 N10 88.6(3) . . ?
O7 Mn1 N10 91.9(3) . . ?
N19 Mn1 N10 82.1(3) . . ?
N1 Mn1 N10 171.2(3) . . ?
O12 Mn5 O8 177.3(3) . . ?
O12 Mn5 O13 86.5(3) . . ?
O8 Mn5 O13 92.6(3) . . ?
O12 Mn5 N41 91.1(3) . . ?
O8 Mn5 N41 89.9(3) . . ?
O13 Mn5 N41 175.5(3) . . ?
O12 Mn5 N25 93.7(3) . . ?
O8 Mn5 N25 89.0(3) . . ?
O13 Mn5 N25 93.4(3) . . ?
N41 Mn5 N25 82.9(3) . . ?
O12 Mn5 N34 90.9(3) . . ?
O8 Mn5 N34 86.5(3) . . ?
O13 Mn5 N34 93.5(3) . . ?
N41 Mn5 N34 90.3(3) . . ?
N25 Mn5 N34 171.9(3) . . ?
O10 Mn4 O8 179.3(3) . . ?
O10 Mn4 O11 87.8(3) . . ?
O8 Mn4 O11 92.6(3) . . ?
O10 Mn4 N40 90.8(3) . . ?
O8 Mn4 N40 88.8(3) . . ?
O11 Mn4 N40 178.3(3) . . ?
O10 Mn4 N22 91.1(3) . . ?
O8 Mn4 N22 88.3(3) . . ?
O11 Mn4 N22 96.9(3) . . ?
N40 Mn4 N22 84.1(3) . . ?
O10 Mn4 N31 91.3(3) . . ?
O8 Mn4 N31 89.3(3) . . ?
O11 Mn4 N31 92.2(3) . . ?
N40 Mn4 N31 86.9(3) . . ?
N22 Mn4 N31 170.7(3) . . ?
O14 Mn6 O8 178.7(3) . . ?
O14 Mn6 O9 87.6(3) . . ?
O8 Mn6 O9 92.5(3) . . ?
O14 Mn6 N42 90.4(3) . . ?
O8 Mn6 N42 89.5(3) . . ?
O9 Mn6 N42 177.9(3) . . ?
O14 Mn6 N37 93.2(3) . . ?
O8 Mn6 N37 88.1(3) . . ?
O9 Mn6 N37 93.0(3) . . ?
N42 Mn6 N37 86.3(3) . . ?
O14 Mn6 N28 88.4(3) . . ?
O8 Mn6 N28 90.4(3) . . ?
O9 Mn6 N28 92.6(3) . . ?
N42 Mn6 N28 88.1(3) . . ?
N37 Mn6 N28 174.2(3) . . ?
Mn3 O1 Mn1 120.8(3) . . ?
Mn3 O1 Mn2 120.7(3) . . ?
Mn1 O1 Mn2 118.6(3) . . ?
N42 O13 Mn5 118.4(5) . . ?
N41 O11 Mn4 118.9(5) . . ?
N21 O7 Mn1 117.3(5) . . ?
C21 O6 Mn3 129.2(6) . . ?
N17 N16 Zn2 125.7(6) . . ?
N17 N16 Mn3 116.4(6) . . ?
Zn2 N16 Mn3 113.2(3) . . ?
N19 O3 Mn2 118.1(5) . . ?
N5 N4 Zn1 119.1(6) . . ?
N5 N4 Mn2 124.1(6) . . ?
Zn1 N4 Mn2 114.4(3) . . ?
C35 O12 Mn5 128.3(5) . . ?
C8 N20 O5 115.4(8) . . ?
C8 N20 Mn2 127.0(7) . . ?
O5 N20 Mn2 117.5(5) . . ?
C36 N42 O13 115.7(7) . . ?
C36 N42 Mn6 126.4(7) . . ?
O13 N42 Mn6 117.9(5) . . ?
N23 N22 Zn3 124.9(7) . . ?
N23 N22 Mn4 118.2(7) . . ?
Zn3 N22 Mn4 116.5(3) . . ?
N8 N7 Zn1 126.6(6) . . ?
N8 N7 Mn3 119.4(6) . . ?
Zn1 N7 Mn3 112.3(3) . . ?
C15 N21 O7 113.3(7) . . ?
C15 N21 Mn3 127.7(7) . . ?
O7 N21 Mn3 118.6(5) . . ?
Mn6 O8 Mn4 120.4(3) . . ?
Mn6 O8 Mn5 119.6(3) . . ?
Mn4 O8 Mn5 119.9(3) . . ?
N40 O9 Mn6 118.0(5) . . ?
C28 O10 Mn4 130.2(6) . . ?
N26 N25 Zn3 116.6(6) . . ?
N26 N25 Mn5 123.1(6) . . ?
Zn3 N25 Mn5 113.6(3) . . ?
N11 N10 Zn2 120.6(7) . . ?
N11 N10 Mn1 118.9(6) . . ?
Zn2 N10 Mn1 112.2(4) . . ?
C22 N40 O9 113.7(8) . . ?
C22 N40 Mn4 127.2(7) . . ?
O9 N40 Mn4 119.0(5) . . ?
N18 N17 N16 178.7(11) . . ?
N20 O5 Mn3 119.9(5) . . ?
C7 O2 Mn1 130.7(6) . . ?
N6 N5 N4 177.5(10) . . ?
N24 N23 N22 176.5(11) . . ?
N27 N26 N25 178.1(9) . . ?
C29 N41 O11 113.6(7) . . ?
C29 N41 Mn5 127.9(6) . . ?
O11 N41 Mn5 118.4(6) . . ?
N2 N1 Zn1 120.4(6) . . ?
N2 N1 Mn1 117.6(6) . . ?
Zn1 N1 Mn1 114.7(3) . . ?
N33 N32 N31 178.7(13) . . ?
C33 C34 C35 121.1(8) . . ?
N21 C15 C16 123.4(9) . . ?
N36 N35 N34 177.5(10) . . ?
N35 N34 Zn4 124.1(6) . . ?
N35 N34 Mn5 122.5(6) . . ?
Zn4 N34 Mn5 113.1(3) . . ?
C42 O14 Mn6 128.5(6) . . ?
C1 N19 O3 113.3(8) . . ?
C1 N19 Mn1 128.6(6) . . ?
O3 N19 Mn1 117.9(5) . . ?
N29 N28 Zn3 130.4(8) . . ?
N29 N28 Mn6 112.7(7) . . ?
Zn3 N28 Mn6 113.8(4) . . ?
N3 N2 N1 175.5(12) . . ?
C14 O4 Mn2 130.7(6) . . ?
O12 C35 C30 124.8(8) . . ?
O12 C35 C34 117.1(8) . . ?
C30 C35 C34 118.1(9) . . ?
C28 C27 C26 118.8(11) . . ?
N41 C29 C30 122.7(8) . . ?
C31 C30 C35 119.5(8) . . ?
C31 C30 C29 117.0(8) . . ?
C35 C30 C29 123.5(9) . . ?
N14 N13 Zn2 115.8(6) . . ?
N14 N13 Mn2 116.6(6) . . ?
Zn2 N13 Mn2 110.9(3) . . ?
N15 N14 N13 177.3(9) . . ?
N40 C22 C23 123.6(9) . . ?
C18 C17 C16 122.1(11) . . ?
C32 C31 C30 121.7(9) . . ?
C19 C20 C21 119.5(10) . . ?
N32 N31 Zn4 127.8(7) . . ?
N32 N31 Mn4 119.6(6) . . ?
Zn4 N31 Mn4 112.3(4) . . ?
N19 C1 C2 121.6(9) . . ?
O10 C28 C27 117.4(9) . . ?
O10 C28 C23 123.0(8) . . ?
C27 C28 C23 119.6(9) . . ?
N30 N29 N28 174.5(15) . . ?
N39 N38 N37 178.9(14) . . ?
N12 N11 N10 177.0(11) . . ?
C12 C13 C14 120.8(9) . . ?
N42 C36 C37 123.3(9) . . ?
O6 C21 C20 118.6(8) . . ?
O6 C21 C16 123.3(9) . . ?
C20 C21 C16 118.1(9) . . ?
C13 C12 C11 121.5(9) . . ?
C7 C2 C3 118.9(9) . . ?
C7 C2 C1 124.1(9) . . ?
C3 C2 C1 117.0(9) . . ?
C25 C24 C23 120.7(11) . . ?
C14 C9 C10 118.6(9) . . ?
C14 C9 C8 124.7(8) . . ?
C10 C9 C8 116.6(9) . . ?
C12 C11 C10 118.9(9) . . ?
N9 N8 N7 177.3(12) . . ?
C31 C32 C33 119.4(9) . . ?
C17 C16 C21 119.0(9) . . ?
C17 C16 C15 118.6(9) . . ?
C21 C16 C15 122.4(9) . . ?
C40 C41 C42 122.5(11) . . ?
O14 C42 C41 121.0(9) . . ?
O14 C42 C37 122.1(9) . . ?
C41 C42 C37 116.9(9) . . ?
C28 C23 C24 119.4(9) . . ?
C28 C23 C22 124.1(8) . . ?
C24 C23 C22 116.4(10) . . ?
C25 C26 C27 122.4(10) . . ?
N38 N37 Zn4 121.2(8) . . ?
N38 N37 Mn6 123.1(8) . . ?
Zn4 N37 Mn6 115.1(4) . . ?
N20 C8 C9 123.2(9) . . ?
O4 C14 C13 117.9(8) . . ?
O4 C14 C9 122.5(9) . . ?
C13 C14 C9 119.6(9) . . ?
O2 C7 C6 119.7(10) . . ?
O2 C7 C2 121.7(9) . . ?
C6 C7 C2 118.5(10) . . ?
C26 C25 C24 119.1(10) . . ?
C17 C18 C19 119.2(11) . . ?
C18 C19 C20 121.9(11) . . ?
C3 C4 C5 120.2(11) . . ?
C4 C5 C6 119.3(10) . . ?
C7 C6 C5 121.4(11) . . ?
C34 C33 C32 120.1(9) . . ?
C11 C10 C9 120.5(10) . . ?
C4 C3 C2 121.5(11) . . ?
C73 N46 C67 111.3(7) . . ?
C73 N46 C69 106.2(7) . . ?
C67 N46 C69 112.4(7) . . ?
C73 N46 C71 110.3(7) . . ?
C67 N46 C71 106.0(7) . . ?
C69 N46 C71 110.7(7) . . ?
C70 C69 N46 115.7(8) . . ?
C68 C67 N46 114.8(9) . . ?
N46 C73 C74 116.9(8) . . ?
C72 C71 N46 114.1(8) . . ?
C63 N45 C59 109.7(9) . . ?
C63 N45 C65 110.7(8) . . ?
C59 N45 C65 108.0(7) . . ?
C63 N45 C61 109.2(8) . . ?
C59 N45 C61 109.6(8) . . ?
C65 N45 C61 109.7(8) . . ?
C62 C61 N45 117.3(9) . . ?
C60 C59 N45 115.3(9) . . ?
N45 C63 C64 115.9(9) . . ?
C66 C65 N45 117.8(9) . . ?

loop_
_geom_bond_atom_site_label_1
_geom_bond_atom_site_label_2
_geom_bond_distance
_geom_bond_site_symmetry_2
_geom_bond_publ_flag
N48 C85 1.498(15) . ?
N48 C87 1.515(12) . ?
N48 C83 1.515(12) . ?
N48 C89 1.519(15) . ?
N44 C57 1.459(15) . ?
N44 C55 1.517(14) . ?
N44 C51 1.519(16) . ?
N44 C53 1.531(16) . ?
N47 C77 1.486(16) . ?
N47 C75 1.493(18) . ?
N47 C81 1.515(16) . ?
N47 C79 1.519(16) . ?
N43 C47 1.39(2) . ?
N43 C45 1.41(2) . ?
N43 C49 1.494(14) . ?
N43 C43 1.505(15) . ?
C37 C38 1.395(13) . ?
C37 C42 1.427(14) . ?
C37 C36 1.460(13) . ?
C83 C84 1.506(13) . ?
C38 C39 1.389(14) . ?
C72 C71 1.506(14) . ?
C87 C88 1.513(14) . ?
C40 C41 1.330(15) . ?
C40 C39 1.390(16) . ?
C85 C86 1.463(19) . ?
C49 C50 1.550(19) . ?
C57 C58 1.486(18) . ?
C43 C44 1.28(2) . ?
C55 C56 1.539(18) . ?
C51 C52 1.51(2) . ?
C89 C90 1.47(2) . ?
C81 C82 1.490(19) . ?
C79 C80 1.516(19) . ?
C77 C78 1.55(2) . ?
C53 C54 1.52(2) . ?
C75 C76 1.52(2) . ?
C45 C46 1.28(3) . ?
C48 C47 1.18(4) . ?
I1 Zn1 2.5586(13) . ?
I3 Zn3 2.5815(14) . ?
I2 Zn2 2.5680(13) . ?
I4 Zn4 2.5736(15) . ?
Zn2 N16 1.993(8) . ?
Zn2 N10 1.997(8) . ?
Zn2 N13 2.003(8) . ?
Zn1 N4 1.993(7) . ?
Zn1 N1 1.998(8) . ?
Zn1 N7 2.009(8) . ?
Zn4 N31 1.971(7) . ?
Zn4 N37 2.001(9) . ?
Zn4 N34 2.027(8) . ?
Zn3 N28 1.980(9) . ?
Zn3 N22 1.992(8) . ?
Zn3 N25 2.024(7) . ?
Mn2 O4 1.860(6) . ?
Mn2 O1 1.898(6) . ?
Mn2 O3 1.908(7) . ?
Mn2 N20 2.019(8) . ?
Mn2 N4 2.303(7) . ?
Mn2 N13 2.392(7) . ?
Mn3 O1 1.873(6) . ?
Mn3 O6 1.875(6) . ?
Mn3 O5 1.912(6) . ?
Mn3 N21 2.024(8) . ?
Mn3 N7 2.289(7) . ?
Mn3 N16 2.377(7) . ?
Mn1 O2 1.859(6) . ?
Mn1 O1 1.893(6) . ?
Mn1 O7 1.899(6) . ?
Mn1 N19 1.991(8) . ?
Mn1 N1 2.305(7) . ?
Mn1 N10 2.342(8) . ?
Mn5 O12 1.865(6) . ?
Mn5 O8 1.895(6) . ?
Mn5 O13 1.907(6) . ?
Mn5 N41 2.000(8) . ?
Mn5 N25 2.355(7) . ?
Mn5 N34 2.364(8) . ?
Mn4 O10 1.874(6) . ?
Mn4 O8 1.888(6) . ?
Mn4 O11 1.910(6) . ?
Mn4 N40 2.005(8) . ?
Mn4 N22 2.296(8) . ?
Mn4 N31 2.320(8) . ?
Mn6 O14 1.867(7) . ?
Mn6 O8 1.879(6) . ?
Mn6 O9 1.904(6) . ?
Mn6 N42 2.020(7) . ?
Mn6 N37 2.260(9) . ?
Mn6 N28 2.311(9) . ?
O13 N42 1.370(10) . ?
O11 N41 1.392(9) . ?
O7 N21 1.382(9) . ?
O6 C21 1.340(11) . ?
N16 N17 1.201(11) . ?
O3 N19 1.383(9) . ?
N4 N5 1.204(11) . ?
O12 C35 1.341(11) . ?
N20 C8 1.265(11) . ?
N20 O5 1.380(9) . ?
N42 C36 1.289(11) . ?
N22 N23 1.206(11) . ?
N7 N8 1.183(11) . ?
N21 C15 1.296(12) . ?
O9 N40 1.375(10) . ?
O10 C28 1.343(11) . ?
N25 N26 1.199(11) . ?
N10 N11 1.223(12) . ?
N40 C22 1.290(12) . ?
N17 N18 1.145(11) . ?
O2 C7 1.332(12) . ?
N5 N6 1.143(12) . ?
N23 N24 1.122(11) . ?
N26 N27 1.141(11) . ?
N41 C29 1.300(12) . ?
N1 N2 1.205(11) . ?
N32 N33 1.138(13) . ?
N32 N31 1.195(12) . ?
C34 C33 1.373(13) . ?
C34 C35 1.415(12) . ?
C15 C16 1.448(13) . ?
N35 N36 1.148(11) . ?
N35 N34 1.206(11) . ?
O14 C42 1.334(11) . ?
N19 C1 1.288(11) . ?
N28 N29 1.209(14) . ?
N2 N3 1.122(12) . ?
O4 C14 1.335(11) . ?
C35 C30 1.403(12) . ?
C27 C28 1.385(14) . ?
C27 C26 1.398(14) . ?
C29 C30 1.439(12) . ?
C30 C31 1.384(13) . ?
N13 N14 1.222(11) . ?
N14 N15 1.167(12) . ?
C22 C23 1.453(14) . ?
C17 C18 1.349(15) . ?
C17 C16 1.397(14) . ?
C31 C32 1.378(13) . ?
C20 C19 1.387(14) . ?
C20 C21 1.405(13) . ?
C1 C2 1.484(13) . ?
C28 C23 1.395(14) . ?
N29 N30 1.166(16) . ?
N38 N39 1.096(14) . ?
N38 N37 1.203(13) . ?
N11 N12 1.139(12) . ?
C13 C12 1.353(13) . ?
C13 C14 1.393(13) . ?
C21 C16 1.415(13) . ?
C12 C11 1.386(14) . ?
C2 C7 1.405(14) . ?
C2 C3 1.405(14) . ?
C24 C25 1.362(15) . ?
C24 C23 1.414(12) . ?
C9 C14 1.400(13) . ?
C9 C10 1.414(13) . ?
C9 C8 1.470(13) . ?
C11 C10 1.390(14) . ?
N8 N9 1.133(12) . ?
C32 C33 1.385(13) . ?
C41 C42 1.390(14) . ?
C26 C25 1.360(15) . ?
C7 C6 1.390(14) . ?
C18 C19 1.364(15) . ?
C4 C3 1.359(14) . ?
C4 C5 1.381(16) . ?
C5 C6 1.394(15) . ?
C70 C69 1.507(13) . ?
N46 C73 1.494(12) . ?
N46 C67 1.512(12) . ?
N46 C69 1.524(11) . ?
N46 C71 1.553(12) . ?
C74 C73 1.494(13) . ?
C67 C68 1.496(14) . ?
N45 C63 1.511(13) . ?
N45 C59 1.514(14) . ?
N45 C65 1.527(12) . ?
N45 C61 1.526(13) . ?
C66 C65 1.507(15) . ?
C61 C62 1.455(15) . ?
C59 C60 1.491(17) . ?
C63 C64 1.547(16) . ?

loop_
_platon_squeeze_void_nr
_platon_squeeze_void_average_x
_platon_squeeze_void_average_y
_platon_squeeze_void_average_z
_platon_squeeze_void_volume
_platon_squeeze_void_count_electrons
1 -0.002 0.338 0.050 16 0
2 0.838 0.057 0.233 155 25
3 0.161 0.557 0.267 155 24
4 0.002 0.838 0.449 16 0
5 -0.002 0.161 0.550 16 0
6 0.838 0.443 0.733 155 25
7 0.161 0.943 0.767 155 25
8 0.002 0.662 0.949 16 -1
